data_4029385
loop_
_publ_author_name
'Hong, Fong-Jiao'
'Low, Yun-Yee'
'Chong, Kam-Weng'
'Thomas, Noel F.'
'Kam, Toh-Seok'

_publ_section_title
;
 Biomimetic oxidative dimerization of anodically generated stilbene
 radical cations: effect of aromatic substitution on product distribution
 and reaction pathways.
;
_journal_issue 10
_journal_name_full 'The Journal of organic chemistry'
_journal_page_first 4528
_journal_page_last 4543
_journal_paper_doi 10.1021/jo500559r
_journal_volume 79
_journal_year 2014
_chemical_formula_moiety 'C32 H32 O5, C H2 Cl2'
_chemical_formula_sum 'C33 H34 Cl2 O5'
_chemical_formula_weight 581.50
_chemical_melting_point 101.0(10)
_chemical_name_systematic
; 
 ? 
;
_space_group_IT_number 2
_symmetry_cell_setting triclinic
_symmetry_space_group_name_Hall '-P 1'
_symmetry_space_group_name_H-M 'P -1'
_atom_sites_solution_hydrogens geom
_atom_sites_solution_primary direct
_atom_sites_solution_secondary difmap
_audit_creation_method SHELXL-97
_cell_angle_alpha 96.174(2)
_cell_angle_beta 92.5810(10)
_cell_angle_gamma 96.040(2)
_cell_formula_units_Z 2
_cell_length_a 9.3084(9)
_cell_length_b 11.0123(11)
_cell_length_c 14.2584(14)
_cell_measurement_reflns_used 5618
_cell_measurement_temperature 100(2)
_cell_measurement_theta_max 30.51
_cell_measurement_theta_min 2.23
_cell_volume 1442.7(2)
_computing_cell_refinement 'SAINT (Bruker, 2007)'
_computing_data_collection 'APEX2 (Bruker, 2007)'
_computing_data_reduction 'SAINT (Bruker, 2007)'
_computing_molecular_graphics 'X-SEED (Barbour, 2001)'
_computing_publication_material
;  
SHELXL-97, enCIFer (Allen et al., 2004),
;
_computing_structure_refinement
;  
SHELXL97 (Sheldrick, 2008), Olex2 (Dolomanov & Puschmann, 2009)
;
_computing_structure_solution 'SHELXS97 (Sheldrick, 2008)'
_diffrn_ambient_temperature 100(2)
_diffrn_measured_fraction_theta_full 0.972
_diffrn_measured_fraction_theta_max 0.942
_diffrn_measurement_device_type 'Bruker APEXII CCD'
_diffrn_measurement_method '\w scan'
_diffrn_radiation_monochromator graphite
_diffrn_radiation_source 'fine-focus sealed tube'
_diffrn_radiation_type MoK\a
_diffrn_radiation_wavelength 0.71073
_diffrn_reflns_av_R_equivalents 0.0170
_diffrn_reflns_av_sigmaI/netI 0.0336
_diffrn_reflns_limit_h_max 12
_diffrn_reflns_limit_h_min -12
_diffrn_reflns_limit_k_max 14
_diffrn_reflns_limit_k_min -11
_diffrn_reflns_limit_l_max 18
_diffrn_reflns_limit_l_min -18
_diffrn_reflns_number 8232
_diffrn_reflns_theta_full 25.00
_diffrn_reflns_theta_max 27.50
_diffrn_reflns_theta_min 1.44
_diffrn_standards_number 0
_exptl_absorpt_coefficient_mu 0.266
_exptl_absorpt_correction_T_max 0.7461
_exptl_absorpt_correction_T_min 0.6674
_exptl_absorpt_correction_type multi-scan
_exptl_absorpt_process_details 'SADABS (Bruker, 2006)'
_exptl_crystal_colour colorless
_exptl_crystal_density_diffrn 1.339
_exptl_crystal_density_method 'not measured'
_exptl_crystal_description block
_exptl_crystal_F_000 612
_exptl_crystal_size_max 0.51
_exptl_crystal_size_mid 0.42
_exptl_crystal_size_min 0.41
_refine_diff_density_max 1.126
_refine_diff_density_min -1.524
_refine_diff_density_rms 0.067
_refine_ls_extinction_method none
_refine_ls_goodness_of_fit_ref 1.242
_refine_ls_hydrogen_treatment constr
_refine_ls_matrix_type full
_refine_ls_number_parameters 359
_refine_ls_number_reflns 6240
_refine_ls_number_restraints 0
_refine_ls_restrained_S_all 1.242
_refine_ls_R_factor_all 0.0512
_refine_ls_R_factor_gt 0.0454
_refine_ls_shift/su_max 0.004
_refine_ls_shift/su_mean <0.001
_refine_ls_structure_factor_coef Fsqd
_refine_ls_weighting_details 'calc w=1/[\s^2^(Fo^2^)+(0.0490P)^2^+0.8342P] where P=(Fo^2^+2Fc^2^)/3'
_refine_ls_weighting_scheme calc
_refine_ls_wR_factor_gt 0.1200
_refine_ls_wR_factor_ref 0.1242
_reflns_number_gt 5492
_reflns_number_total 6240
_reflns_threshold_expression I>2\s(I)
_cod_data_source_file jo500559r_si_003.cif
_cod_data_source_block hfj_831_0m
_cod_depositor_comments
;
The following automatic conversions were performed:

'_chemical_melting_point' value '100-102' was changed to '101.0(10)'
- the average value was taken and precision was
estimated.

'_symmetry_cell_setting' value 'Triclinic' changed to
'triclinic' according to
/usr/data/users/saulius/crontab/automatic-downloads/rss-feeds/ACS/lib/dictionaries/cif_core.dic
dictionary named 'cif_core.dic' version 2.4.2 from 2011-04-26.

Automatic conversion script
Id: cif_fix_values 2281 2013-09-26 08:29:07Z andrius 

 Adding full bibliography for 4029384--4029417.cif.
;
_cod_database_code 4029385

loop_
_symmetry_equiv_pos_as_xyz
'x, y, z'
'-x, -y, -z'

loop_
_atom_site_label
_atom_site_type_symbol
_atom_site_fract_x
_atom_site_fract_y
_atom_site_fract_z
_atom_site_U_iso_or_equiv
_atom_site_adp_type
_atom_site_occupancy
_atom_site_symmetry_multiplicity
_atom_site_calc_flag
_atom_site_refinement_flags
C1 C 0.27403(18) 0.31843(16) 0.01138(12) 0.0138(3) Uani 1 1 d .
C2 C 0.14438(18) 0.32530(16) -0.03948(12) 0.0158(3) Uani 1 1 d .
H2 H 0.0600 0.3376 -0.0062 0.019 Uiso 1 1 calc R
C3 C 0.13531(18) 0.31457(17) -0.13783(12) 0.0166(3) Uani 1 1 d .
H3 H 0.0458 0.3198 -0.1711 0.020 Uiso 1 1 calc R
C4 C 0.25838(19) 0.29611(16) -0.18705(12) 0.0160(3) Uani 1 1 d .
C5 C 0.38821(19) 0.28586(17) -0.13764(12) 0.0177(4) Uani 1 1 d .
H5 H 0.4718 0.2708 -0.1711 0.021 Uiso 1 1 calc R
C6 C 0.39563(18) 0.29757(17) -0.03969(12) 0.0170(3) Uani 1 1 d .
H6 H 0.4850 0.2913 -0.0066 0.020 Uiso 1 1 calc R
C7 C 0.27994(17) 0.32817(16) 0.11857(11) 0.0133(3) Uani 1 1 d .
H7 H 0.2639 0.2436 0.1382 0.016 Uiso 1 1 calc R
C8 C 0.42040(17) 0.39440(16) 0.16931(11) 0.0133(3) Uani 1 1 d .
H8 H 0.4524 0.4652 0.1340 0.016 Uiso 1 1 calc R
C9 C 0.54684(18) 0.31950(16) 0.17794(11) 0.0136(3) Uani 1 1 d .
C10 C 0.68668(18) 0.37531(16) 0.16815(12) 0.0146(3) Uani 1 1 d .
H10 H 0.6992 0.4584 0.1549 0.018 Uiso 1 1 calc R
C11 C 0.80785(18) 0.31279(17) 0.17721(12) 0.0165(3) Uani 1 1 d .
H11 H 0.9017 0.3531 0.1709 0.020 Uiso 1 1 calc R
C12 C 0.79064(18) 0.19061(17) 0.19562(12) 0.0160(3) Uani 1 1 d .
C13 C 0.65288(19) 0.13230(17) 0.20482(12) 0.0168(3) Uani 1 1 d .
H13 H 0.6405 0.0487 0.2168 0.020 Uiso 1 1 calc R
C14 C 0.53259(18) 0.19730(17) 0.19637(12) 0.0159(3) Uani 1 1 d .
H14 H 0.4389 0.1571 0.2034 0.019 Uiso 1 1 calc R
C15 C 0.1337(2) 0.3033(2) -0.33627(13) 0.0299(5) Uani 1 1 d .
H15A H 0.0581 0.2380 -0.3258 0.045 Uiso 1 1 calc R
H15B H 0.1521 0.2983 -0.4036 0.045 Uiso 1 1 calc R
H15C H 0.1020 0.3834 -0.3157 0.045 Uiso 1 1 calc R
C16 C 0.9035(2) 0.01038(19) 0.21951(15) 0.0264(4) Uani 1 1 d .
H16A H 0.8570 0.0010 0.2790 0.040 Uiso 1 1 calc R
H16B H 1.0000 -0.0174 0.2233 0.040 Uiso 1 1 calc R
H16C H 0.8448 -0.0391 0.1674 0.040 Uiso 1 1 calc R
C17 C 0.1365(3) 0.6755(2) 0.57112(15) 0.0341(5) Uani 1 1 d .
H17A H 0.0334 0.6583 0.5846 0.041 Uiso 1 1 calc R
H17B H 0.1950 0.6765 0.6310 0.041 Uiso 1 1 calc R
C1' C 0.23296(17) 0.61603(16) 0.19950(12) 0.0142(3) Uani 1 1 d .
C2' C 0.22889(18) 0.63570(16) 0.10465(12) 0.0147(3) Uani 1 1 d .
H2' H 0.2204 0.5672 0.0574 0.018 Uiso 1 1 calc R
C3' C 0.23699(18) 0.75371(17) 0.07774(12) 0.0157(3) Uani 1 1 d .
H3' H 0.2349 0.7655 0.0127 0.019 Uiso 1 1 calc R
C4' C 0.24817(19) 0.85450(17) 0.14631(12) 0.0171(3) Uani 1 1 d .
C5' C 0.25535(19) 0.83674(17) 0.24189(12) 0.0177(4) Uani 1 1 d .
H5' H 0.2655 0.9054 0.2890 0.021 Uiso 1 1 calc R
C6' C 0.24765(18) 0.71878(17) 0.26752(12) 0.0165(3) Uani 1 1 d .
H6' H 0.2524 0.7072 0.3326 0.020 Uiso 1 1 calc R
C7' C 0.21967(17) 0.48807(16) 0.23019(11) 0.0140(3) Uani 1 1 d .
H7' H 0.1510 0.4847 0.2820 0.017 Uiso 1 1 calc R
C8' C 0.36488(18) 0.44811(16) 0.26511(11) 0.0141(3) Uani 1 1 d .
H8' H 0.4312 0.5220 0.2924 0.017 Uiso 1 1 calc R
C9' C 0.34861(18) 0.35662(16) 0.33693(12) 0.0146(3) Uani 1 1 d .
C10' C 0.45524(18) 0.36063(17) 0.40879(12) 0.0169(3) Uani 1 1 d .
H10' H 0.5335 0.4241 0.4138 0.020 Uiso 1 1 calc R
C11' C 0.45142(19) 0.27481(18) 0.47383(12) 0.0190(4) Uani 1 1 d .
H11' H 0.5259 0.2800 0.5224 0.023 Uiso 1 1 calc R
C12' C 0.33761(19) 0.18176(17) 0.46691(12) 0.0167(3) Uani 1 1 d .
C13' C 0.22657(19) 0.17779(17) 0.39692(12) 0.0176(4) Uani 1 1 d .
H13' H 0.1470 0.1156 0.3932 0.021 Uiso 1 1 calc R
C14' C 0.23202(18) 0.26403(17) 0.33295(12) 0.0163(3) Uani 1 1 d .
H14' H 0.1559 0.2605 0.2857 0.020 Uiso 1 1 calc R
C15' C 0.2312(3) 0.9903(2) 0.02939(14) 0.0352(3) Uani 1 1 d .
H15D H 0.3136 0.9628 -0.0043 0.053 Uiso 1 1 calc R
H15E H 0.2256 1.0775 0.0234 0.053 Uiso 1 1 calc R
H15F H 0.1417 0.9421 0.0021 0.053 Uiso 1 1 calc R
C16' C 0.4392(2) 0.08844(19) 0.59444(13) 0.0226(4) Uani 1 1 d .
H16D H 0.5312 0.0888 0.5636 0.034 Uiso 1 1 calc R
H16E H 0.4227 0.0141 0.6263 0.034 Uiso 1 1 calc R
H16F H 0.4426 0.1612 0.6409 0.034 Uiso 1 1 calc R
Cl1 Cl 0.18344(5) 0.55659(4) 0.48854(3) 0.02356(12) Uani 1 1 d .
Cl2 Cl 0.16458(5) 0.82113(5) 0.53031(3) 0.02827(13) Uani 1 1 d .
O1 O 0.16570(12) 0.39746(11) 0.15298(8) 0.0147(2) Uani 1 1 d .
O4 O 0.26337(14) 0.28873(14) -0.28337(9) 0.0229(3) Uani 1 1 d .
O12 O 0.91605(14) 0.13622(12) 0.20317(10) 0.0228(3) Uani 1 1 d .
O4' O 0.2499(2) 0.97339(13) 0.12685(10) 0.0352(3) Uani 1 1 d .
O12' O 0.32363(14) 0.09028(12) 0.52485(9) 0.0208(3) Uani 1 1 d .

loop_
_atom_site_aniso_label
_atom_site_aniso_U_11
_atom_site_aniso_U_22
_atom_site_aniso_U_33
_atom_site_aniso_U_23
_atom_site_aniso_U_13
_atom_site_aniso_U_12
C1 0.0142(8) 0.0114(8) 0.0156(8) 0.0012(6) 0.0005(6) 0.0014(6)
C2 0.0124(8) 0.0176(9) 0.0171(8) 0.0003(6) 0.0010(6) 0.0016(6)
C3 0.0141(8) 0.0181(9) 0.0177(8) 0.0020(7) -0.0011(6) 0.0032(6)
C4 0.0189(8) 0.0146(9) 0.0144(8) 0.0009(6) 0.0005(6) 0.0020(7)
C5 0.0143(8) 0.0207(9) 0.0187(8) 0.0023(7) 0.0036(6) 0.0041(7)
C6 0.0131(8) 0.0211(9) 0.0172(8) 0.0020(7) -0.0002(6) 0.0039(7)
C7 0.0107(7) 0.0139(8) 0.0155(8) 0.0013(6) 0.0011(6) 0.0032(6)
C8 0.0117(7) 0.0142(8) 0.0142(7) 0.0024(6) 0.0002(6) 0.0024(6)
C9 0.0132(7) 0.0153(9) 0.0124(7) 0.0010(6) 0.0000(6) 0.0034(6)
C10 0.0149(8) 0.0131(8) 0.0156(8) 0.0009(6) -0.0005(6) 0.0017(6)
C11 0.0121(8) 0.0185(9) 0.0180(8) -0.0004(7) -0.0005(6) 0.0008(6)
C12 0.0162(8) 0.0175(9) 0.0144(7) -0.0006(6) -0.0019(6) 0.0064(7)
C13 0.0187(8) 0.0154(9) 0.0169(8) 0.0028(6) 0.0000(6) 0.0040(7)
C14 0.0136(8) 0.0167(9) 0.0178(8) 0.0032(7) 0.0009(6) 0.0015(6)
C15 0.0251(10) 0.0516(14) 0.0153(8) 0.0047(9) -0.0012(7) 0.0147(9)
C16 0.0248(10) 0.0212(10) 0.0351(11) 0.0050(8) -0.0012(8) 0.0113(8)
C17 0.0509(14) 0.0267(11) 0.0230(10) -0.0028(8) 0.0147(9) -0.0029(10)
C1' 0.0102(7) 0.0175(9) 0.0154(8) 0.0012(6) 0.0002(6) 0.0045(6)
C2' 0.0133(7) 0.0163(9) 0.0145(8) -0.0015(6) 0.0006(6) 0.0046(6)
C3' 0.0148(8) 0.0195(9) 0.0128(7) 0.0014(6) 0.0000(6) 0.0029(7)
C4' 0.0169(8) 0.0155(9) 0.0187(8) 0.0018(7) -0.0001(6) 0.0014(7)
C5' 0.0189(8) 0.0180(9) 0.0157(8) -0.0024(7) -0.0006(6) 0.0038(7)
C6' 0.0153(8) 0.0215(9) 0.0130(7) 0.0011(7) -0.0004(6) 0.0045(7)
C7' 0.0124(7) 0.0165(9) 0.0129(7) 0.0000(6) -0.0006(6) 0.0029(6)
C8' 0.0130(7) 0.0137(8) 0.0153(8) 0.0003(6) -0.0002(6) 0.0023(6)
C9' 0.0144(8) 0.0157(8) 0.0141(7) 0.0006(6) 0.0015(6) 0.0048(6)
C10' 0.0145(8) 0.0177(9) 0.0179(8) 0.0008(7) -0.0008(6) 0.0011(7)
C11' 0.0173(8) 0.0223(10) 0.0175(8) 0.0027(7) -0.0032(6) 0.0039(7)
C12' 0.0189(8) 0.0181(9) 0.0142(8) 0.0023(6) 0.0031(6) 0.0057(7)
C13' 0.0163(8) 0.0189(9) 0.0171(8) 0.0007(7) 0.0013(6) 0.0008(7)
C14' 0.0136(8) 0.0210(9) 0.0142(8) 0.0011(7) -0.0003(6) 0.0033(7)
C15' 0.0690(9) 0.0153(6) 0.0198(6) 0.0028(4) -0.0027(6) -0.0010(6)
C16' 0.0250(9) 0.0278(10) 0.0167(8) 0.0061(7) -0.0007(7) 0.0080(8)
Cl1 0.0225(2) 0.0259(3) 0.0206(2) -0.00112(17) 0.00168(16) -0.00147(18)
Cl2 0.0283(3) 0.0273(3) 0.0290(2) 0.00149(19) 0.00367(19) 0.00345(19)
O1 0.0113(5) 0.0168(6) 0.0156(6) -0.0015(5) 0.0002(4) 0.0037(5)
O4 0.0198(6) 0.0363(8) 0.0138(6) 0.0031(5) 0.0012(5) 0.0088(6)
O12 0.0164(6) 0.0202(7) 0.0327(7) 0.0021(6) -0.0019(5) 0.0077(5)
O4' 0.0690(9) 0.0153(6) 0.0198(6) 0.0028(4) -0.0027(6) -0.0010(6)
O12' 0.0218(6) 0.0224(7) 0.0194(6) 0.0084(5) -0.0009(5) 0.0023(5)

loop_
_atom_type_symbol
_atom_type_description
_atom_type_scat_dispersion_real
_atom_type_scat_dispersion_imag
_atom_type_scat_source
C C 0.0033 0.0000 'International Tables Vol C Tables 4.2.6.8 and 6.1.1.4'
H H 0.0000 0.0000 'International Tables Vol C Tables 4.2.6.8 and 6.1.1.4'
O O 0.0106 0.0000 'International Tables Vol C Tables 4.2.6.8 and 6.1.1.4'
Cl Cl 0.1484 0.0000 'International Tables Vol C Tables 4.2.6.8 and 6.1.1.4'

loop_
_geom_angle_atom_site_label_1
_geom_angle_atom_site_label_2
_geom_angle_atom_site_label_3
_geom_angle
C2 C1 C6 117.77(15)
C2 C1 C7 120.47(15)
C6 C1 C7 121.71(15)
C3 C2 C1 121.69(16)
C3 C2 H2 119.2
C1 C2 H2 119.2
C4 C3 C2 119.49(15)
C4 C3 H3 120.3
C2 C3 H3 120.3
O4 C4 C3 124.52(15)
O4 C4 C5 115.74(15)
C3 C4 C5 119.73(16)
C6 C5 C4 120.03(16)
C6 C5 H5 120.0
C4 C5 H5 120.0
C5 C6 C1 121.25(16)
C5 C6 H6 119.4
C1 C6 H6 119.4
O1 C7 C1 109.19(13)
O1 C7 C8 105.50(13)
C1 C7 C8 115.81(14)
O1 C7 H7 108.7
C1 C7 H7 108.7
C8 C7 H7 108.7
C9 C8 C7 117.02(14)
C9 C8 C8' 115.09(13)
C7 C8 C8' 101.67(13)
C9 C8 H8 107.5
C7 C8 H8 107.5
C8' C8 H8 107.5
C14 C9 C10 117.42(15)
C14 C9 C8 123.67(15)
C10 C9 C8 118.91(15)
C11 C10 C9 121.94(16)
C11 C10 H10 119.0
C9 C10 H10 119.0
C10 C11 C12 119.50(16)
C10 C11 H11 120.2
C12 C11 H11 120.2
O12 C12 C13 124.65(17)
O12 C12 C11 115.47(16)
C13 C12 C11 119.88(16)
C12 C13 C14 119.67(17)
C12 C13 H13 120.2
C14 C13 H13 120.2
C9 C14 C13 121.59(16)
C9 C14 H14 119.2
C13 C14 H14 119.2
O4 C15 H15A 109.5
O4 C15 H15B 109.5
H15A C15 H15B 109.5
O4 C15 H15C 109.5
H15A C15 H15C 109.5
H15B C15 H15C 109.5
O12 C16 H16A 109.5
O12 C16 H16B 109.5
H16A C16 H16B 109.5
O12 C16 H16C 109.5
H16A C16 H16C 109.5
H16B C16 H16C 109.5
Cl2 C17 Cl1 112.48(11)
Cl2 C17 H17A 109.1
Cl1 C17 H17A 109.1
Cl2 C17 H17B 109.1
Cl1 C17 H17B 109.1
H17A C17 H17B 107.8
C2' C1' C6' 118.13(16)
C2' C1' C7' 122.00(15)
C6' C1' C7' 119.86(15)
C3' C2' C1' 121.23(16)
C3' C2' H2' 119.4
C1' C2' H2' 119.4
C2' C3' C4' 119.80(16)
C2' C3' H3' 120.1
C4' C3' H3' 120.1
O4' C4' C3' 124.07(16)
O4' C4' C5' 116.12(16)
C3' C4' C5' 119.80(17)
C6' C5' C4' 119.68(16)
C6' C5' H5' 120.2
C4' C5' H5' 120.2
C5' C6' C1' 121.33(16)
C5' C6' H6' 119.3
C1' C6' H6' 119.3
O1 C7' C1' 111.06(13)
O1 C7' C8' 105.42(13)
C1' C7' C8' 113.66(14)
O1 C7' H7' 108.9
C1' C7' H7' 108.9
C8' C7' H7' 108.9
C9' C8' C7' 113.43(14)
C9' C8' C8 113.75(14)
C7' C8' C8 100.18(12)
C9' C8' H8' 109.7
C7' C8' H8' 109.7
C8 C8' H8' 109.7
C10' C9' C14' 117.63(16)
C10' C9' C8' 119.30(15)
C14' C9' C8' 123.03(15)
C9' C10' C11' 122.28(17)
C9' C10' H10' 118.9
C11' C10' H10' 118.9
C12' C11' C10' 119.19(16)
C12' C11' H11' 120.4
C10' C11' H11' 120.4
O12' C12' C11' 124.72(16)
O12' C12' C13' 115.62(16)
C11' C12' C13' 119.66(16)
C14' C13' C12' 120.33(17)
C14' C13' H13' 119.8
C12' C13' H13' 119.8
C13' C14' C9' 120.85(16)
C13' C14' H14' 119.6
C9' C14' H14' 119.6
O4' C15' H15D 109.5
O4' C15' H15E 109.5
H15D C15' H15E 109.5
O4' C15' H15F 109.5
H15D C15' H15F 109.5
H15E C15' H15F 109.5
O12' C16' H16D 109.5
O12' C16' H16E 109.5
H16D C16' H16E 109.5
O12' C16' H16F 109.5
H16D C16' H16F 109.5
H16E C16' H16F 109.5
C7' O1 C7 110.76(12)
C4 O4 C15 117.40(14)
C12 O12 C16 117.46(15)
C4' O4' C15' 115.86(15)
C12' O12' C16' 116.93(14)

loop_
_geom_bond_atom_site_label_1
_geom_bond_atom_site_label_2
_geom_bond_distance
C1 C2 1.393(2)
C1 C6 1.399(2)
C1 C7 1.519(2)
C2 C3 1.393(2)
C2 H2 0.9500
C3 C4 1.392(2)
C3 H3 0.9500
C4 O4 1.370(2)
C4 C5 1.392(2)
C5 C6 1.387(2)
C5 H5 0.9500
C6 H6 0.9500
C7 O1 1.4461(19)
C7 C8 1.538(2)
C7 H7 1.0000
C8 C9 1.515(2)
C8 C8' 1.561(2)
C8 H8 1.0000
C9 C14 1.393(2)
C9 C10 1.399(2)
C10 C11 1.390(2)
C10 H10 0.9500
C11 C12 1.393(3)
C11 H11 0.9500
C12 O12 1.372(2)
C12 C13 1.391(3)
C13 C14 1.399(2)
C13 H13 0.9500
C14 H14 0.9500
C15 O4 1.427(2)
C15 H15A 0.9800
C15 H15B 0.9800
C15 H15C 0.9800
C16 O12 1.423(2)
C16 H16A 0.9800
C16 H16B 0.9800
C16 H16C 0.9800
C17 Cl2 1.762(2)
C17 Cl1 1.769(2)
C17 H17A 0.9900
C17 H17B 0.9900
C1' C2' 1.392(2)
C1' C6' 1.400(2)
C1' C7' 1.514(2)
C2' C3' 1.390(3)
C2' H2' 0.9500
C3' C4' 1.390(2)
C3' H3' 0.9500
C4' O4' 1.366(2)
C4' C5' 1.397(2)
C5' C6' 1.382(3)
C5' H5' 0.9500
C6' H6' 0.9500
C7' O1 1.438(2)
C7' C8' 1.543(2)
C7' H7' 1.0000
C8' C9' 1.513(2)
C8' H8' 1.0000
C9' C10' 1.388(2)
C9' C14' 1.404(2)
C10' C11' 1.392(3)
C10' H10' 0.9500
C11' C12' 1.387(3)
C11' H11' 0.9500
C12' O12' 1.369(2)
C12' C13' 1.398(2)
C13' C14' 1.385(3)
C13' H13' 0.9500
C14' H14' 0.9500
C15' O4' 1.427(2)
C15' H15D 0.9800
C15' H15E 0.9800
C15' H15F 0.9800
C16' O12' 1.433(2)
C16' H16D 0.9800
C16' H16E 0.9800
C16' H16F 0.9800

loop_
_geom_torsion_atom_site_label_1
_geom_torsion_atom_site_label_2
_geom_torsion_atom_site_label_3
_geom_torsion_atom_site_label_4
_geom_torsion
C6 C1 C2 C3 -1.4(3)
C7 C1 C2 C3 -178.90(16)
C1 C2 C3 C4 0.2(3)
C2 C3 C4 O4 -177.52(17)
C2 C3 C4 C5 1.4(3)
O4 C4 C5 C6 177.17(17)
C3 C4 C5 C6 -1.9(3)
C4 C5 C6 C1 0.7(3)
C2 C1 C6 C5 0.9(3)
C7 C1 C6 C5 178.42(16)
C2 C1 C7 O1 -26.0(2)
C6 C1 C7 O1 156.57(16)
C2 C1 C7 C8 -144.85(16)
C6 C1 C7 C8 37.7(2)
O1 C7 C8 C9 156.81(13)
C1 C7 C8 C9 -82.32(19)
O1 C7 C8 C8' 30.56(16)
C1 C7 C8 C8' 151.43(14)
C7 C8 C9 C14 -38.9(2)
C8' C8 C9 C14 80.4(2)
C7 C8 C9 C10 141.91(16)
C8' C8 C9 C10 -98.79(18)
C14 C9 C10 C11 -0.6(2)
C8 C9 C10 C11 178.63(15)
C9 C10 C11 C12 0.7(3)
C10 C11 C12 O12 179.83(15)
C10 C11 C12 C13 0.0(3)
O12 C12 C13 C14 179.55(16)
C11 C12 C13 C14 -0.6(3)
C10 C9 C14 C13 0.0(2)
C8 C9 C14 C13 -179.24(15)
C12 C13 C14 C9 0.6(3)
C6' C1' C2' C3' -0.9(2)
C7' C1' C2' C3' 178.09(15)
C1' C2' C3' C4' -0.5(3)
C2' C3' C4' O4' -176.78(17)
C2' C3' C4' C5' 1.8(3)
O4' C4' C5' C6' 177.11(17)
C3' C4' C5' C6' -1.6(3)
C4' C5' C6' C1' 0.1(3)
C2' C1' C6' C5' 1.2(2)
C7' C1' C6' C5' -177.90(15)
C2' C1' C7' O1 -15.2(2)
C6' C1' C7' O1 163.79(14)
C2' C1' C7' C8' 103.45(18)
C6' C1' C7' C8' -77.54(19)
O1 C7' C8' C9' -86.39(16)
C1' C7' C8' C9' 151.74(14)
O1 C7' C8' C8 35.19(16)
C1' C7' C8' C8 -86.67(16)
C9 C8 C8' C9' -45.46(19)
C7 C8 C8' C9' 82.05(16)
C9 C8 C8' C7' -166.81(14)
C7 C8 C8' C7' -39.30(16)
C7' C8' C9' C10' -145.78(16)
C8 C8' C9' C10' 100.57(18)
C7' C8' C9' C14' 36.4(2)
C8 C8' C9' C14' -77.3(2)
C14' C9' C10' C11' 1.9(3)
C8' C9' C10' C11' -176.13(16)
C9' C10' C11' C12' 0.1(3)
C10' C11' C12' O12' 178.19(16)
C10' C11' C12' C13' -2.0(3)
O12' C12' C13' C14' -178.27(15)
C11' C12' C13' C14' 1.9(3)
C12' C13' C14' C9' 0.1(3)
C10' C9' C14' C13' -1.9(3)
C8' C9' C14' C13' 175.96(16)
C1' C7' O1 C7 106.28(15)
C8' C7' O1 C7 -17.25(17)
C1 C7 O1 C7' -133.90(14)
C8 C7 O1 C7' -8.80(17)
C3 C4 O4 C15 1.2(3)
C5 C4 O4 C15 -177.80(18)
C13 C12 O12 C16 1.5(3)
C11 C12 O12 C16 -178.39(16)
C3' C4' O4' C15' 3.3(3)
C5' C4' O4' C15' -175.33(19)
C11' C12' O12' C16' -3.1(3)
C13' C12' O12' C16' 177.12(15)
